data_4117802
loop_
_publ_author_name
'Bo Zheng'
'Xu-Dong Chen'
'Shao-Liang Zheng'
'R. H. Holm'

_publ_section_title
;
 Selenium as a Structural Surrogate of Sulfur: Template-Assisted Assembly
 of Five Types of Tungsten-Iron-Sulfur/Selenium Clusters and the
 Structural Fate of Chalcogenide Reactants
;
_journal_name_full 'Journal of the American Chemical Society'
_journal_page_first 6479
_journal_page_last 6490
_journal_paper_doi 10.1021/ja3010539
_journal_volume 134
_journal_year 2012
_chemical_formula_sum 'C54 H104 B2 Fe6 N12 P4 S6 Se2 W2'
_chemical_formula_weight 2120.07
_chemical_name_systematic
;
 ? 
;
_space_group_IT_number 15
_symmetry_cell_setting monoclinic
_symmetry_space_group_name_Hall '-C 2yc'
_symmetry_space_group_name_H-M 'C 1 2/c 1'
_atom_sites_solution_hydrogens geom
_atom_sites_solution_primary direct
_atom_sites_solution_secondary difmap
_audit_creation_method SHELXL-97
_cell_angle_alpha 90.00
_cell_angle_beta 92.148(6)
_cell_angle_gamma 90.00
_cell_formula_units_Z 4
_cell_length_a 30.352(9)
_cell_length_b 11.039(3)
_cell_length_c 22.117(7)
_cell_measurement_reflns_used 9319
_cell_measurement_temperature 100(1)
_cell_measurement_theta_max 25.64
_cell_measurement_theta_min 2.16
_cell_volume 7405(4)
_computing_cell_refinement 'SAINT 7.46A (Bruker-AXS, 2009)'
_computing_data_collection 'APEx2 v2009.3.0 (Bruker-AXS, 2009)'
_computing_data_reduction 'SAINT 7.46A (Bruker-AXS, 2009)'
_computing_molecular_graphics 'Bruker SHELXTL (Sheldrick, 2008)'
_computing_publication_material 'Bruker SHELXTL (Sheldrick, 2008)'
_computing_structure_refinement 'SHELXL-97 (Sheldrick, 2008)'
_computing_structure_solution 'SHELXS-97 (Sheldrick, 2008)'
_diffrn_ambient_temperature 100(1)
_diffrn_measured_fraction_theta_full 0.989
_diffrn_measured_fraction_theta_max 0.989
_diffrn_measurement_device_type
;
Bruker D8 goniometer with CCD area detector
;
_diffrn_measurement_method 'phi and omega scans'
_diffrn_radiation_monochromator graphite
_diffrn_radiation_source 'fine-focus sealed tube'
_diffrn_radiation_type MoK\a
_diffrn_radiation_wavelength 0.71073
_diffrn_reflns_av_R_equivalents 0.0573
_diffrn_reflns_av_sigmaI/netI 0.0382
_diffrn_reflns_limit_h_max 37
_diffrn_reflns_limit_h_min -37
_diffrn_reflns_limit_k_max 13
_diffrn_reflns_limit_k_min -13
_diffrn_reflns_limit_l_max 27
_diffrn_reflns_limit_l_min -26
_diffrn_reflns_number 42895
_diffrn_reflns_theta_full 25.89
_diffrn_reflns_theta_max 25.89
_diffrn_reflns_theta_min 1.84
_exptl_absorpt_coefficient_mu 5.516
_exptl_absorpt_correction_T_max 0.6085
_exptl_absorpt_correction_T_min 0.3393
_exptl_absorpt_correction_type multi-scan
_exptl_absorpt_process_details 'SADABS(Sheldrick, 2008)'
_exptl_crystal_colour black
_exptl_crystal_density_diffrn 1.902
_exptl_crystal_description block
_exptl_crystal_F_000 4200
_exptl_crystal_size_max 0.25
_exptl_crystal_size_mid 0.18
_exptl_crystal_size_min 0.10
_refine_diff_density_max 1.620
_refine_diff_density_min -1.428
_refine_diff_density_rms 0.138
_refine_ls_extinction_method none
_refine_ls_goodness_of_fit_ref 1.028
_refine_ls_hydrogen_treatment constr
_refine_ls_matrix_type full
_refine_ls_number_parameters 398
_refine_ls_number_reflns 7119
_refine_ls_number_restraints 6
_refine_ls_restrained_S_all 1.028
_refine_ls_R_factor_all 0.0499
_refine_ls_R_factor_gt 0.0338
_refine_ls_shift/su_max 0.001
_refine_ls_shift/su_mean 0.000
_refine_ls_structure_factor_coef Fsqd
_refine_ls_weighting_details 'calc w=1/[\s^2^(Fo^2^)+(0.0295P)^2^+73.2624P] where P=(Fo^2^+2Fc^2^)/3'
_refine_ls_weighting_scheme calc
_refine_ls_wR_factor_gt 0.0748
_refine_ls_wR_factor_ref 0.0821
_reflns_number_gt 5738
_reflns_number_total 7119
_reflns_threshold_expression >2sigma(I)
_cod_data_source_file ja3010539_si_001_14.cif
_cod_data_source_block compound8b
_cod_original_sg_symbol_H-M 'C 2/c'
_cod_database_code 4117802

loop_
_space_group_symop_id
_space_group_symop_operation_xyz
1 'x, y, z'
2 '-x, y, -z+1/2'
3 'x+1/2, y+1/2, z'
4 '-x+1/2, y+1/2, -z+1/2'
5 '-x, -y, -z'
6 'x, -y, z-1/2'
7 '-x+1/2, -y+1/2, -z'
8 'x+1/2, -y+1/2, z-1/2'

loop_
_atom_site_label
_atom_site_type_symbol
_atom_site_fract_x
_atom_site_fract_y
_atom_site_fract_z
_atom_site_U_iso_or_equiv
_atom_site_adp_type
_atom_site_occupancy
_atom_site_symmetry_multiplicity
_atom_site_calc_flag
_atom_site_refinement_flags
_atom_site_disorder_assembly
_atom_site_disorder_group
W1 W 0.379990(7) 0.11701(2) 0.565322(9) 0.02034(7) Uani 1 1 d . . .
Se1 Se 0.459992(19) -0.07779(7) 0.44330(3) 0.03765(17) Uani 1 1 d . . .
Fe1 Fe 0.40523(3) 0.08781(8) 0.45067(4) 0.0299(2) Uani 1 1 d . . .
Fe2 Fe 0.40198(3) -0.10127(8) 0.51849(4) 0.02752(19) Uani 1 1 d . A .
Fe3 Fe 0.46273(2) 0.05604(8) 0.53510(3) 0.02610(19) Uani 1 1 d . . .
S1 S 0.34274(4) 0.00864(14) 0.48673(6) 0.0251(3) Uani 1 1 d . . .
S2 S 0.43012(4) 0.23843(14) 0.51311(6) 0.0274(3) Uani 1 1 d . . .
S3 S 0.42523(5) -0.03478(14) 0.61094(6) 0.0279(3) Uani 1 1 d . . .
P1 P 0.41016(5) 0.11151(18) 0.34386(7) 0.0374(4) Uani 1 1 d . . .
P2 P 0.39532(7) -0.31460(19) 0.49567(9) 0.0496(5) Uani 1 1 d D . .
N1 N 0.30426(15) 0.1399(4) 0.6606(2) 0.0259(11) Uani 1 1 d . . .
N2 N 0.32506(14) 0.0557(4) 0.6259(2) 0.0238(10) Uani 1 1 d . . .
N3 N 0.30865(14) 0.3200(4) 0.5940(2) 0.0232(10) Uani 1 1 d . . .
N4 N 0.32915(14) 0.2661(4) 0.5466(2) 0.0225(10) Uani 1 1 d . . .
N5 N 0.36397(14) 0.2906(4) 0.67877(19) 0.0233(10) Uani 1 1 d . . .
N6 N 0.39682(15) 0.2319(5) 0.6487(2) 0.0272(11) Uani 1 1 d . . .
C1 C 0.2442(2) 0.1538(6) 0.7342(3) 0.0381(15) Uani 1 1 d . . .
H1A H 0.2630 0.1893 0.7666 0.057 Uiso 1 1 calc R . .
H1B H 0.2230 0.0983 0.7518 0.057 Uiso 1 1 calc R . .
H1C H 0.2283 0.2185 0.7122 0.057 Uiso 1 1 calc R . .
C2 C 0.27208(19) 0.0859(6) 0.6916(3) 0.0295(14) Uani 1 1 d . . .
C3 C 0.27215(19) -0.0339(6) 0.6767(3) 0.0330(14) Uani 1 1 d . . .
H3 H 0.2531 -0.0945 0.6914 0.040 Uiso 1 1 calc R . .
C4 C 0.30518(18) -0.0508(6) 0.6361(3) 0.0289(13) Uani 1 1 d . . .
C5 C 0.3168(2) -0.1675(6) 0.6061(3) 0.0343(14) Uani 1 1 d . . .
H5A H 0.3086 -0.1632 0.5629 0.052 Uiso 1 1 calc R . .
H5B H 0.3008 -0.2342 0.6247 0.052 Uiso 1 1 calc R . .
H5C H 0.3486 -0.1816 0.6113 0.052 Uiso 1 1 calc R . .
C6 C 0.2531(2) 0.4805(6) 0.6143(3) 0.0354(15) Uani 1 1 d . . .
H6A H 0.2353 0.4298 0.6403 0.053 Uiso 1 1 calc R . .
H6B H 0.2337 0.5340 0.5899 0.053 Uiso 1 1 calc R . .
H6C H 0.2735 0.5295 0.6394 0.053 Uiso 1 1 calc R . .
C7 C 0.27878(18) 0.4015(5) 0.5732(3) 0.0267(13) Uani 1 1 d . . .
C8 C 0.27982(19) 0.4007(5) 0.5116(3) 0.0287(13) Uani 1 1 d . . .
H8 H 0.2622 0.4486 0.4845 0.034 Uiso 1 1 calc R . .
C9 C 0.31131(18) 0.3174(5) 0.4961(2) 0.0260(12) Uani 1 1 d . . .
C10 C 0.3251(2) 0.2913(6) 0.4335(2) 0.0308(14) Uani 1 1 d . . .
H10A H 0.3572 0.2995 0.4318 0.046 Uiso 1 1 calc R . .
H10B H 0.3108 0.3488 0.4053 0.046 Uiso 1 1 calc R . .
H10C H 0.3164 0.2086 0.4223 0.046 Uiso 1 1 calc R . .
C12 C 0.3541(2) 0.4292(6) 0.7662(3) 0.0386(16) Uani 1 1 d . . .
H12A H 0.3378 0.4902 0.7421 0.058 Uiso 1 1 calc R . .
H12B H 0.3736 0.4696 0.7962 0.058 Uiso 1 1 calc R . .
H12C H 0.3332 0.3773 0.7869 0.058 Uiso 1 1 calc R . .
C13 C 0.38082(19) 0.3543(5) 0.7258(3) 0.0286(13) Uani 1 1 d . . .
C14 C 0.42519(19) 0.3391(6) 0.7269(3) 0.0311(14) Uani 1 1 d . . .
H14 H 0.4459 0.3740 0.7550 0.037 Uiso 1 1 calc R . .
C15 C 0.43452(19) 0.2627(6) 0.6789(2) 0.0305(14) Uani 1 1 d . . .
C16 C 0.47855(19) 0.2215(7) 0.6629(3) 0.0454(18) Uani 1 1 d . . .
H16A H 0.4798 0.1328 0.6648 0.068 Uiso 1 1 calc R . .
H16B H 0.5007 0.2558 0.6913 0.068 Uiso 1 1 calc R . .
H16C H 0.4845 0.2482 0.6217 0.068 Uiso 1 1 calc R . .
C21 C 0.3752(3) 0.2239(8) 0.3054(3) 0.0588(18) Uani 1 1 d . . .
H21A H 0.3440 0.2011 0.3109 0.071 Uiso 1 1 calc R . .
H21B H 0.3802 0.3029 0.3257 0.071 Uiso 1 1 calc R . .
C22 C 0.3818(3) 0.2406(9) 0.2381(3) 0.070(3) Uani 1 1 d . . .
H22A H 0.3774 0.1629 0.2173 0.105 Uiso 1 1 calc R . .
H22B H 0.4118 0.2698 0.2320 0.105 Uiso 1 1 calc R . .
H22C H 0.3605 0.2998 0.2218 0.105 Uiso 1 1 calc R . .
C23 C 0.4655(2) 0.1468(8) 0.3201(3) 0.053(2) Uani 1 1 d . . .
H23A H 0.4860 0.0826 0.3348 0.064 Uiso 1 1 calc R . .
H23B H 0.4656 0.1468 0.2753 0.064 Uiso 1 1 calc R . .
C24 C 0.4822(3) 0.2689(9) 0.3434(4) 0.080(3) Uani 1 1 d . . .
H24A H 0.4627 0.3333 0.3277 0.120 Uiso 1 1 calc R . .
H24B H 0.5121 0.2827 0.3297 0.120 Uiso 1 1 calc R . .
H24C H 0.4825 0.2693 0.3877 0.120 Uiso 1 1 calc R . .
C25 C 0.3987(3) -0.0292(7) 0.3010(3) 0.0534(17) Uani 1 1 d . . .
H25A H 0.4025 -0.0135 0.2574 0.064 Uiso 1 1 calc R . .
H25B H 0.4204 -0.0917 0.3140 0.064 Uiso 1 1 calc R . .
C26 C 0.3525(3) -0.0779(7) 0.3094(3) 0.0550(17) Uani 1 1 d . . .
H26A H 0.3489 -0.1547 0.2876 0.082 Uiso 1 1 calc R . .
H26B H 0.3308 -0.0192 0.2935 0.082 Uiso 1 1 calc R . .
H26C H 0.3481 -0.0911 0.3526 0.082 Uiso 1 1 calc R . .
C31A C 0.3631(6) -0.3370(18) 0.4239(6) 0.0534(17) Uani 0.50(3) 1 d PD A 1
H31A H 0.3760 -0.2866 0.3920 0.064 Uiso 0.50(3) 1 calc PR A 1
H31B H 0.3655 -0.4228 0.4114 0.064 Uiso 0.50(3) 1 calc PR A 1
C31B C 0.3517(5) -0.3546(16) 0.4385(8) 0.0534(17) Uani 0.50(3) 1 d PD A 2
H31C H 0.3603 -0.3243 0.3985 0.064 Uiso 0.50(3) 1 calc PR A 2
H31D H 0.3494 -0.4439 0.4359 0.064 Uiso 0.50(3) 1 calc PR A 2
C32A C 0.3160(5) -0.3053(17) 0.4285(10) 0.0550(17) Uani 0.50(3) 1 d PD A 1
H32A H 0.3135 -0.2229 0.4444 0.082 Uiso 0.50(3) 1 calc PR A 1
H32B H 0.3020 -0.3624 0.4557 0.082 Uiso 0.50(3) 1 calc PR A 1
H32C H 0.3013 -0.3097 0.3883 0.082 Uiso 0.50(3) 1 calc PR A 1
C32B C 0.3081(4) -0.3042(17) 0.4524(10) 0.0550(17) Uani 0.50(3) 1 d PD A 2
H32D H 0.2994 -0.3336 0.4920 0.082 Uiso 0.50(3) 1 calc PR A 2
H32E H 0.2862 -0.3301 0.4213 0.082 Uiso 0.50(3) 1 calc PR A 2
H32F H 0.3097 -0.2155 0.4530 0.082 Uiso 0.50(3) 1 calc PR A 2
C33 C 0.3758(3) -0.4219(7) 0.5519(4) 0.058(2) Uani 1 1 d D A .
H33A H 0.3457 -0.3989 0.5634 0.070 Uiso 1 1 calc R . .
H33B H 0.3744 -0.5042 0.5342 0.070 Uiso 1 1 calc R . .
C34 C 0.4061(3) -0.4225(8) 0.6073(4) 0.075(3) Uani 1 1 d . . .
H34A H 0.3909 -0.4587 0.6412 0.090 Uiso 1 1 calc R A .
H34B H 0.4147 -0.3393 0.6176 0.090 Uiso 1 1 calc R . .
H34C H 0.4325 -0.4702 0.5992 0.090 Uiso 1 1 calc R . .
C35A C 0.4459(3) -0.4014(12) 0.4853(7) 0.0496(5) Uani 0.526(14) 1 d PD A 1
H35A H 0.4706 -0.3428 0.4869 0.060 Uiso 0.526(14) 1 calc PR A 1
H35B H 0.4501 -0.4546 0.5211 0.060 Uiso 0.526(14) 1 calc PR A 1
C35B C 0.4496(6) -0.3731(16) 0.4661(6) 0.0496(5) Uani 0.474(14) 1 d PD A 2
H35C H 0.4715 -0.3068 0.4695 0.060 Uiso 0.474(14) 1 calc PR A 2
H35D H 0.4602 -0.4393 0.4930 0.060 Uiso 0.474(14) 1 calc PR A 2
C36A C 0.4515(5) -0.4759(14) 0.4328(6) 0.0588(18) Uani 0.526(14) 1 d PD A 1
H36A H 0.4313 -0.4486 0.4000 0.088 Uiso 0.526(14) 1 calc PR A 1
H36B H 0.4449 -0.5604 0.4428 0.088 Uiso 0.526(14) 1 calc PR A 1
H36C H 0.4819 -0.4696 0.4200 0.088 Uiso 0.526(14) 1 calc PR A 1
C36B C 0.4487(5) -0.4172(17) 0.4049(6) 0.0588(18) Uani 0.474(14) 1 d PD A 2
H36D H 0.4462 -0.3487 0.3768 0.088 Uiso 0.474(14) 1 calc PR A 2
H36E H 0.4234 -0.4713 0.3983 0.088 Uiso 0.474(14) 1 calc PR A 2
H36F H 0.4760 -0.4618 0.3979 0.088 Uiso 0.474(14) 1 calc PR A 2
B1 B 0.3160(2) 0.2745(6) 0.6583(3) 0.0235(14) Uani 1 1 d . . .
H1 H 0.2967 0.3207 0.6859 0.028 Uiso 1 1 calc R . .

loop_
_atom_site_aniso_label
_atom_site_aniso_U_11
_atom_site_aniso_U_22
_atom_site_aniso_U_33
_atom_site_aniso_U_23
_atom_site_aniso_U_13
_atom_site_aniso_U_12
W1 0.01484(11) 0.02835(13) 0.01789(11) -0.00121(9) 0.00121(8) -0.00176(9)
Se1 0.0189(3) 0.0630(5) 0.0311(3) -0.0131(3) 0.0022(2) -0.0034(3)
Fe1 0.0204(4) 0.0481(6) 0.0212(4) -0.0053(4) 0.0024(3) -0.0044(4)
Fe2 0.0193(4) 0.0331(5) 0.0303(4) -0.0047(4) 0.0018(3) 0.0004(4)
Fe3 0.0148(4) 0.0414(5) 0.0221(4) -0.0046(4) 0.0008(3) -0.0015(4)
S1 0.0166(6) 0.0334(8) 0.0253(7) -0.0058(6) 0.0003(5) -0.0013(6)
S2 0.0202(7) 0.0376(9) 0.0244(7) 0.0012(6) 0.0016(6) -0.0082(6)
S3 0.0204(7) 0.0367(9) 0.0264(7) 0.0019(6) 0.0001(6) 0.0026(6)
P1 0.0298(8) 0.0541(11) 0.0283(8) -0.0030(8) 0.0033(7) 0.0019(8)
P2 0.0566(12) 0.0436(12) 0.0490(11) -0.0093(9) 0.0066(9) 0.0027(9)
N1 0.020(2) 0.034(3) 0.024(2) -0.001(2) 0.0070(19) 0.002(2)
N2 0.018(2) 0.031(3) 0.023(2) 0.002(2) 0.0048(18) 0.000(2)
N3 0.020(2) 0.024(3) 0.026(2) -0.001(2) 0.0018(19) 0.000(2)
N4 0.021(2) 0.022(3) 0.024(2) 0.0012(19) 0.0010(19) -0.0003(19)
N5 0.022(2) 0.029(3) 0.019(2) -0.0032(19) 0.0023(18) 0.001(2)
N6 0.022(2) 0.037(3) 0.022(2) -0.004(2) 0.0006(19) -0.001(2)
C1 0.031(3) 0.048(4) 0.036(3) 0.007(3) 0.015(3) 0.000(3)
C2 0.025(3) 0.039(4) 0.025(3) 0.007(3) 0.005(2) -0.002(3)
C3 0.023(3) 0.038(4) 0.038(3) 0.010(3) 0.010(3) -0.008(3)
C4 0.023(3) 0.033(4) 0.030(3) 0.006(3) 0.003(2) -0.003(3)
C5 0.034(3) 0.028(3) 0.041(4) 0.004(3) 0.008(3) -0.006(3)
C6 0.033(3) 0.042(4) 0.030(3) -0.010(3) -0.009(3) 0.010(3)
C7 0.019(3) 0.031(3) 0.030(3) -0.007(2) -0.005(2) -0.002(2)
C8 0.028(3) 0.030(3) 0.028(3) -0.001(2) -0.005(2) 0.002(3)
C9 0.024(3) 0.031(3) 0.023(3) -0.001(2) -0.002(2) -0.005(3)
C10 0.032(3) 0.034(4) 0.026(3) 0.006(3) -0.001(2) 0.003(3)
C12 0.041(4) 0.042(4) 0.032(3) -0.011(3) -0.006(3) 0.011(3)
C13 0.033(3) 0.026(3) 0.026(3) 0.000(2) -0.003(2) 0.000(3)
C14 0.030(3) 0.034(3) 0.029(3) -0.006(3) -0.009(3) 0.000(3)
C15 0.027(3) 0.040(4) 0.024(3) -0.004(3) -0.003(2) 0.000(3)
C16 0.023(3) 0.070(5) 0.043(4) -0.024(4) -0.008(3) -0.002(3)
C21 0.067(4) 0.070(5) 0.040(4) 0.002(3) 0.008(3) 0.012(4)
C22 0.079(6) 0.094(7) 0.037(4) 0.008(4) 0.001(4) 0.032(5)
C23 0.036(4) 0.087(6) 0.037(4) 0.006(4) 0.007(3) 0.003(4)
C24 0.069(6) 0.101(8) 0.071(6) -0.007(6) 0.019(5) -0.028(6)
C25 0.067(4) 0.057(4) 0.036(3) -0.009(3) 0.000(3) 0.002(3)
C26 0.068(4) 0.057(4) 0.039(4) -0.012(3) -0.013(3) -0.004(3)
C31A 0.067(4) 0.057(4) 0.036(3) -0.009(3) 0.000(3) 0.002(3)
C31B 0.067(4) 0.057(4) 0.036(3) -0.009(3) 0.000(3) 0.002(3)
C32A 0.068(4) 0.057(4) 0.039(4) -0.012(3) -0.013(3) -0.004(3)
C32B 0.068(4) 0.057(4) 0.039(4) -0.012(3) -0.013(3) -0.004(3)
C33 0.051(5) 0.043(5) 0.080(6) -0.001(4) 0.000(4) -0.007(4)
C34 0.106(8) 0.058(6) 0.060(5) 0.011(4) -0.015(5) 0.013(5)
C35A 0.0566(12) 0.0436(12) 0.0490(11) -0.0093(9) 0.0066(9) 0.0027(9)
C35B 0.0566(12) 0.0436(12) 0.0490(11) -0.0093(9) 0.0066(9) 0.0027(9)
C36A 0.067(4) 0.070(5) 0.040(4) 0.002(3) 0.008(3) 0.012(4)
C36B 0.067(4) 0.070(5) 0.040(4) 0.002(3) 0.008(3) 0.012(4)
B1 0.020(3) 0.028(4) 0.024(3) -0.001(3) 0.006(2) 0.006(3)

loop_
_atom_type_symbol
_atom_type_description
_atom_type_scat_dispersion_real
_atom_type_scat_dispersion_imag
_atom_type_scat_source
C C 0.0033 0.0016 'International Tables Vol C Tables 4.2.6.8 and 6.1.1.4'
H H 0.0000 0.0000 'International Tables Vol C Tables 4.2.6.8 and 6.1.1.4'
B B 0.0013 0.0007 'International Tables Vol C Tables 4.2.6.8 and 6.1.1.4'
P P 0.1023 0.0942 'International Tables Vol C Tables 4.2.6.8 and 6.1.1.4'
S S 0.1246 0.1234 'International Tables Vol C Tables 4.2.6.8 and 6.1.1.4'
Fe Fe 0.3463 0.8444 'International Tables Vol C Tables 4.2.6.8 and 6.1.1.4'
Se Se -0.0929 2.2259 'International Tables Vol C Tables 4.2.6.8 and 6.1.1.4'
W W -0.8490 6.8722 'International Tables Vol C Tables 4.2.6.8 and 6.1.1.4'
N N 0.0061 0.0033 'International Tables Vol C Tables 4.2.6.8 and 6.1.1.4'

loop_
_geom_angle_atom_site_label_1
_geom_angle_atom_site_label_2
_geom_angle_atom_site_label_3
_geom_angle
_geom_angle_site_symmetry_1
_geom_angle_site_symmetry_3
Fe1 W1 Fe2 56.81(3) . .
Fe1 W1 Fe3 55.89(2) . .
Fe3 W1 Fe2 56.08(3) . .
S1 W1 Fe1 52.59(4) . .
S1 W1 Fe2 52.26(4) . .
S1 W1 Fe3 96.61(4) . .
S1 W1 S3 102.06(6) . .
S2 W1 Fe1 52.91(4) . .
S2 W1 Fe2 98.34(5) . .
S2 W1 Fe3 53.12(4) . .
S2 W1 S1 103.12(5) . .
S2 W1 S3 103.65(5) . .
S3 W1 Fe1 97.79(4) . .
S3 W1 Fe2 52.25(4) . .
S3 W1 Fe3 53.20(4) . .
N2 W1 Fe1 139.21(12) . .
N2 W1 Fe2 98.99(12) . .
N2 W1 Fe3 140.93(12) . .
N2 W1 S1 86.67(12) . .
N2 W1 S2 162.63(13) . .
N2 W1 S3 87.96(12) . .
N2 W1 N4 79.43(16) . .
N4 W1 Fe1 97.44(11) . .
N4 W1 Fe2 138.11(11) . .
N4 W1 Fe3 139.56(11) . .
N4 W1 S1 85.99(12) . .
N4 W1 S2 86.88(12) . .
N4 W1 S3 164.68(11) . .
N6 W1 Fe1 139.86(12) . .
N6 W1 Fe2 138.68(12) . .
N6 W1 Fe3 98.99(11) . .
N6 W1 S1 164.36(12) . .
N6 W1 S2 87.19(12) . .
N6 W1 S3 86.57(13) . .
N6 W1 N2 80.57(16) . .
N6 W1 N4 82.83(16) . .
Fe1 Se1 Fe3 60.98(3) . .
Fe2 Se1 Fe1 62.52(3) . .
Fe2 Se1 Fe3 61.44(3) . .
Fe3 Se1 Fe1 124.63(4) 5_656 .
Fe3 Se1 Fe2 126.36(4) 5_656 .
Fe3 Se1 Fe3 77.08(3) 5_656 .
Se1 Fe1 W1 111.39(4) . .
Se1 Fe1 Fe2 58.74(3) . .
Se1 Fe1 Fe3 60.09(3) . .
Fe2 Fe1 W1 62.00(3) . .
Fe3 Fe1 W1 62.30(3) . .
Fe3 Fe1 Fe2 59.90(3) . .
S1 Fe1 W1 56.12(4) . .
S1 Fe1 Se1 108.14(6) . .
S1 Fe1 Fe2 55.25(5) . .
S1 Fe1 Fe3 104.51(5) . .
S1 Fe1 S2 109.43(6) . .
S1 Fe1 P1 118.43(6) . .
S2 Fe1 W1 55.99(4) . .
S2 Fe1 Se1 111.77(5) . .
S2 Fe1 Fe2 104.97(6) . .
S2 Fe1 Fe3 56.56(5) . .
S2 Fe1 P1 119.30(7) . .
P1 Fe1 W1 161.51(6) . .
P1 Fe1 Se1 87.06(5) . .
P1 Fe1 Fe2 132.12(6) . .
P1 Fe1 Fe3 132.68(6) . .
Se1 Fe2 W1 110.72(4) . .
Se1 Fe2 Fe1 58.74(3) . .
Se1 Fe2 Fe3 59.84(3) . .
Fe1 Fe2 W1 61.20(3) . .
Fe3 Fe2 W1 61.80(3) . .
Fe3 Fe2 Fe1 59.23(3) . .
S1 Fe2 W1 55.80(4) . .
S1 Fe2 Se1 108.19(5) . .
S1 Fe2 Fe1 55.31(5) . .
S1 Fe2 Fe3 104.00(6) . .
S1 Fe2 S3 108.94(6) . .
S1 Fe2 P2 113.54(7) . .
S3 Fe2 W1 55.93(4) . .
S3 Fe2 Se1 111.54(5) . .
S3 Fe2 Fe1 104.26(6) . .
S3 Fe2 Fe3 56.56(5) . .
S3 Fe2 P2 121.76(7) . .
P2 Fe2 W1 157.65(6) . .
P2 Fe2 Se1 91.02(6) . .
P2 Fe2 Fe1 132.35(6) . .
P2 Fe2 Fe3 138.47(6) . .
Se1 Fe3 W1 146.99(4) 5_656 .
Se1 Fe3 W1 110.07(3) . .
Se1 Fe3 Se1 102.92(3) 5_656 .
Se1 Fe3 Fe1 141.10(4) 5_656 .
Se1 Fe3 Fe1 58.94(3) . .
Se1 Fe3 Fe2 142.84(5) 5_656 .
Se1 Fe3 Fe2 58.71(3) . .
Fe1 Fe3 W1 61.81(3) . .
Fe1 Fe3 Fe2 60.87(4) . .
Fe2 Fe3 W1 62.12(3) . .
S2 Fe3 W1 55.66(4) . .
S2 Fe3 Se1 110.20(5) . .
S2 Fe3 Se1 111.58(5) . 5_656
S2 Fe3 Fe1 55.99(4) . .
S2 Fe3 Fe2 105.31(5) . .
S2 Fe3 S3 108.52(6) . .
S3 Fe3 W1 55.78(4) . .
S3 Fe3 Se1 109.40(6) . .
S3 Fe3 Se1 114.10(5) . 5_656
S3 Fe3 Fe1 104.64(5) . .
S3 Fe3 Fe2 55.35(5) . .
Fe1 S1 W1 71.29(5) . .
Fe2 S1 W1 71.94(5) . .
Fe2 S1 Fe1 69.44(5) . .
Fe1 S2 W1 71.11(5) . .
Fe1 S2 Fe3 67.45(6) . .
Fe3 S2 W1 71.22(5) . .
Fe2 S3 W1 71.82(5) . .
Fe2 S3 Fe3 68.09(5) . .
Fe3 S3 W1 71.02(5) . .
C21 P1 Fe1 118.6(2) . .
C21 P1 C25 103.8(4) . .
C23 P1 Fe1 113.7(2) . .
C23 P1 C21 104.3(4) . .
C23 P1 C25 100.9(4) . .
C25 P1 Fe1 113.5(3) . .
C31A P2 Fe2 110.3(6) . .
C31A P2 C31B 16.2(7) . .
C31A P2 C35B 95.5(7) . .
C31B P2 Fe2 115.3(5) . .
C31B P2 C35B 106.9(7) . .
C33 P2 Fe2 121.0(3) . .
C33 P2 C31A 108.8(8) . .
C33 P2 C31B 93.9(8) . .
C33 P2 C35A 92.4(6) . .
C33 P2 C35B 108.7(7) . .
C35A P2 Fe2 118.2(5) . .
C35A P2 C31A 103.9(6) . .
C35A P2 C31B 111.8(6) . .
C35A P2 C35B 16.5(6) . .
C35B P2 Fe2 109.6(5) . .
N2 N1 B1 121.8(4) . .
C2 N1 N2 109.9(5) . .
C2 N1 B1 128.2(5) . .
N1 N2 W1 119.2(3) . .
C4 N2 W1 134.4(4) . .
C4 N2 N1 106.3(4) . .
N4 N3 B1 121.1(4) . .
C7 N3 N4 110.4(4) . .
C7 N3 B1 127.9(5) . .
N3 N4 W1 119.8(3) . .
C9 N4 W1 134.5(4) . .
C9 N4 N3 105.7(4) . .
N6 N5 B1 120.2(4) . .
C13 N5 N6 111.0(4) . .
C13 N5 B1 128.8(5) . .
N5 N6 W1 120.4(3) . .
C15 N6 W1 134.6(4) . .
C15 N6 N5 105.0(4) . .
N1 C2 C1 122.4(5) . .
N1 C2 C3 107.3(5) . .
C3 C2 C1 130.3(5) . .
C2 C3 C4 107.2(5) . .
N2 C4 C3 109.4(5) . .
N2 C4 C5 124.4(5) . .
C3 C4 C5 126.2(5) . .
N3 C7 C6 122.8(5) . .
N3 C7 C8 107.2(5) . .
C8 C7 C6 129.9(5) . .
C7 C8 C9 107.2(5) . .
N4 C9 C8 109.5(5) . .
N4 C9 C10 124.8(5) . .
C8 C9 C10 125.6(5) . .
N5 C13 C12 124.0(5) . .
N5 C13 C14 107.4(5) . .
C14 C13 C12 128.6(5) . .
C13 C14 C15 106.9(5) . .
N6 C15 C14 109.7(5) . .
N6 C15 C16 124.5(5) . .
C14 C15 C16 125.8(5) . .
C22 C21 P1 116.3(6) . .
C24 C23 P1 113.0(6) . .
C26 C25 P1 113.0(5) . .
C32A C31A P2 113.0(7) . .
C32B C31B P2 113.1(7) . .
C34 C33 P2 110.6(6) . .
C36A C35A P2 121.6(8) . .
C36B C35B P2 116.9(10) . .
N3 B1 N1 109.0(5) . .
N3 B1 N5 110.2(4) . .
N5 B1 N1 109.0(5) . .

loop_
_geom_bond_atom_site_label_1
_geom_bond_atom_site_label_2
_geom_bond_distance
_geom_bond_site_symmetry_2
W1 Fe1 2.6956(11) .
W1 Fe2 2.7160(11) .
W1 Fe3 2.7078(11) .
W1 S1 2.3629(14) .
W1 S2 2.3616(15) .
W1 S3 2.3679(15) .
W1 N2 2.281(4) .
W1 N4 2.283(4) .
W1 N6 2.280(5) .
Se1 Fe1 2.4803(12) .
Se1 Fe2 2.4804(11) .
Se1 Fe3 2.5098(12) .
Se1 Fe3 2.3882(12) 5_656
Fe1 Fe2 2.5743(14) .
Fe1 Fe3 2.5320(13) .
Fe1 S1 2.2607(16) .
Fe1 S2 2.2726(17) .
Fe1 P1 2.3870(19) .
Fe2 Fe3 2.5495(13) .
Fe2 S1 2.2590(17) .
Fe2 S3 2.2605(17) .
Fe2 P2 2.415(2) .
Fe3 Se1 2.3881(12) 5_656
Fe3 S2 2.2878(19) .
Fe3 S3 2.2930(17) .
P1 C21 1.822(8) .
P1 C23 1.821(7) .
P1 C25 1.847(7) .
P2 C31A 1.849(8) .
P2 C31B 1.850(8) .
P2 C33 1.832(7) .
P2 C35A 1.832(7) .
P2 C35B 1.908(16) .
N1 N2 1.373(6) .
N1 C2 1.353(7) .
N1 B1 1.529(8) .
N2 C4 1.344(7) .
N3 N4 1.374(6) .
N3 C7 1.345(7) .
N3 B1 1.517(7) .
N4 C9 1.347(7) .
N5 N6 1.381(6) .
N5 C13 1.341(7) .
N5 B1 1.520(7) .
N6 C15 1.347(7) .
C1 C2 1.492(8) .
C2 C3 1.363(9) .
C3 C4 1.384(8) .
C4 C5 1.497(9) .
C6 C7 1.498(8) .
C7 C8 1.364(8) .
C8 C9 1.379(8) .
C9 C10 1.488(8) .
C12 C13 1.480(8) .
C13 C14 1.356(8) .
C14 C15 1.394(8) .
C15 C16 1.468(8) .
C21 C22 1.520(10) .
C23 C24 1.523(12) .
C25 C26 1.519(10) .
C31A C32A 1.480(13) .
C31B C32B 1.479(13) .
C33 C34 1.504(11) .
C35A C36A 1.437(12) .
C35B C36B 1.437(12) .

loop_
_geom_torsion_atom_site_label_1
_geom_torsion_atom_site_label_2
_geom_torsion_atom_site_label_3
_geom_torsion_atom_site_label_4
_geom_torsion
_geom_torsion_site_symmetry_1
_geom_torsion_site_symmetry_4
W1 Fe1 Fe2 Se1 -143.72(3) . .
W1 Fe1 Fe2 Fe3 -72.53(3) . .
W1 Fe1 Fe2 S1 66.46(5) . .
W1 Fe1 Fe2 S3 -36.93(4) . .
W1 Fe1 Fe2 P2 157.97(8) . .
W1 Fe1 Fe3 Se1 141.02(4) . .
W1 Fe1 Fe3 Se1 -148.31(8) . 5_656
W1 Fe1 Fe3 Fe2 72.02(3) . .
W1 Fe1 Fe3 S2 -65.77(4) . .
W1 Fe1 Fe3 S3 36.93(5) . .
W1 Fe1 S1 Fe2 -77.14(4) . .
W1 Fe1 S2 Fe3 76.92(4) . .
W1 Fe1 P1 C21 0.9(4) . .
W1 Fe1 P1 C23 124.1(3) . .
W1 Fe1 P1 C25 -121.3(3) . .
W1 Fe2 Fe3 Se1 -140.87(3) . .
W1 Fe2 Fe3 Se1 150.76(7) . 5_656
W1 Fe2 Fe3 Fe1 -71.52(3) . .
W1 Fe2 Fe3 S2 -36.25(4) . .
W1 Fe2 Fe3 S3 65.94(5) . .
W1 Fe2 S1 Fe1 76.22(4) . .
W1 Fe2 S3 Fe3 -76.29(5) . .
W1 Fe2 P2 C31A 89.3(7) . .
W1 Fe2 P2 C31B 72.6(8) . .
W1 Fe2 P2 C33 -39.3(4) . .
W1 Fe2 P2 C35A -151.4(6) . .
W1 Fe2 P2 C35B -166.8(5) . .
W1 Fe3 S2 Fe1 -76.75(4) . .
W1 Fe3 S3 Fe2 77.45(4) . .
W1 N2 C4 C3 -177.7(4) . .
W1 N2 C4 C5 0.8(9) . .
W1 N4 C9 C8 176.8(4) . .
W1 N4 C9 C10 -5.7(9) . .
W1 N6 C15 C14 178.5(4) . .
W1 N6 C15 C16 -1.3(10) . .
Se1 Fe1 Fe2 W1 143.72(3) . .
Se1 Fe1 Fe2 Fe3 71.19(4) . .
Se1 Fe1 Fe2 S1 -149.82(6) . .
Se1 Fe1 Fe2 S3 106.79(5) . .
Se1 Fe1 Fe2 P2 -58.32(8) . .
Se1 Fe1 Fe3 W1 -141.02(4) . .
Se1 Fe1 Fe3 Se1 70.67(8) . 5_656
Se1 Fe1 Fe3 Fe2 -69.00(4) . .
Se1 Fe1 Fe3 S2 153.22(5) . .
Se1 Fe1 Fe3 S3 -104.09(6) . .
Se1 Fe1 S1 W1 104.03(4) . .
Se1 Fe1 S1 Fe2 26.88(5) . .
Se1 Fe1 S2 W1 -101.79(5) . .
Se1 Fe1 S2 Fe3 -24.87(5) . .
Se1 Fe1 P1 C21 177.6(3) . .
Se1 Fe1 P1 C23 -59.2(3) . .
Se1 Fe1 P1 C25 55.4(3) . .
Se1 Fe2 Fe3 W1 140.87(3) . .
Se1 Fe2 Fe3 Se1 -68.36(7) . 5_656
Se1 Fe2 Fe3 Fe1 69.35(4) . .
Se1 Fe2 Fe3 S2 104.62(5) . .
Se1 Fe2 Fe3 S3 -153.19(6) . .
Se1 Fe2 S1 W1 -103.11(5) . .
Se1 Fe2 S1 Fe1 -26.89(5) . .
Se1 Fe2 S3 W1 101.08(5) . .
Se1 Fe2 S3 Fe3 24.79(5) . .
Se1 Fe2 P2 C31A -77.5(7) . .
Se1 Fe2 P2 C31B -94.3(8) . .
Se1 Fe2 P2 C33 153.9(3) . .
Se1 Fe2 P2 C35A 41.8(6) . .
Se1 Fe2 P2 C35B 26.3(5) . .
Se1 Fe3 S2 W1 101.04(4) . .
Se1 Fe3 S2 W1 -145.28(4) 5_656 .
Se1 Fe3 S2 Fe1 137.97(5) 5_656 .
Se1 Fe3 S2 Fe1 24.29(5) . .
Se1 Fe3 S3 W1 143.78(5) 5_656 .
Se1 Fe3 S3 W1 -101.57(5) . .
Se1 Fe3 S3 Fe2 -138.77(5) 5_656 .
Se1 Fe3 S3 Fe2 -24.12(5) . .
Fe1 W1 Fe2 Se1 32.74(3) . .
Fe1 W1 Fe2 Fe3 68.43(3) . .
Fe1 W1 Fe2 S1 -65.69(5) . .
Fe1 W1 Fe2 S3 135.33(6) . .
Fe1 W1 Fe2 P2 -133.18(17) . .
Fe1 W1 Fe3 Se1 142.74(9) . 5_656
Fe1 W1 Fe3 Se1 -35.01(4) . .
Fe1 W1 Fe3 Fe2 -70.05(4) . .
Fe1 W1 Fe3 S2 66.27(5) . .
Fe1 W1 Fe3 S3 -135.33(6) . .
Fe1 W1 S1 Fe2 73.77(5) . .
Fe1 W1 S2 Fe3 -71.84(5) . .
Fe1 W1 S3 Fe2 -36.43(4) . .
Fe1 W1 S3 Fe3 35.98(4) . .
Fe1 W1 N2 N1 -133.0(3) . .
Fe1 W1 N2 C4 44.5(6) . .
Fe1 W1 N4 N3 -175.0(3) . .
Fe1 W1 N4 C9 7.7(5) . .
Fe1 W1 N6 N5 130.0(3) . .
Fe1 W1 N6 C15 -48.2(6) . .
Fe1 Se1 Fe2 W1 -33.67(3) . .
Fe1 Se1 Fe2 Fe3 -70.15(4) . .
Fe1 Se1 Fe2 S1 25.79(5) . .
Fe1 Se1 Fe2 S3 -94.02(6) . .
Fe1 Se1 Fe2 P2 141.02(6) . .
Fe1 Se1 Fe3 W1 36.18(3) . .
Fe1 Se1 Fe3 Se1 -142.56(5) . 5_656
Fe1 Se1 Fe3 Fe2 72.61(4) . .
Fe1 Se1 Fe3 S2 -23.45(5) . .
Fe1 Se1 Fe3 S3 95.78(6) . .
Fe1 Fe2 Fe3 W1 71.52(3) . .
Fe1 Fe2 Fe3 Se1 -137.72(7) . 5_656
Fe1 Fe2 Fe3 Se1 -69.35(4) . .
Fe1 Fe2 Fe3 S2 35.27(5) . .
Fe1 Fe2 Fe3 S3 137.46(6) . .
Fe1 Fe2 S1 W1 -76.22(4) . .
Fe1 Fe2 S3 W1 39.46(4) . .
Fe1 Fe2 S3 Fe3 -36.83(5) . .
Fe1 Fe2 P2 C31A -30.9(7) . .
Fe1 Fe2 P2 C31B -47.6(8) . .
Fe1 Fe2 P2 C33 -159.4(3) . .
Fe1 Fe2 P2 C35A 88.5(6) . .
Fe1 Fe2 P2 C35B 73.0(5) . .
Fe1 Fe3 S2 W1 76.75(4) . .
Fe1 Fe3 S3 W1 -39.83(5) . .
Fe1 Fe3 S3 Fe2 37.62(5) . .
Fe1 P1 C21 C22 176.2(6) . .
Fe1 P1 C23 C24 -64.5(6) . .
Fe1 P1 C25 C26 61.0(6) . .
Fe2 W1 Fe1 Se1 -32.91(3) . .
Fe2 W1 Fe1 Fe3 -68.75(3) . .
Fe2 W1 Fe1 S1 65.13(5) . .
Fe2 W1 Fe1 S2 -135.39(6) . .
Fe2 W1 Fe1 P1 143.61(19) . .
Fe2 W1 Fe3 Se1 -147.21(9) . 5_656
Fe2 W1 Fe3 Se1 35.04(3) . .
Fe2 W1 Fe3 Fe1 70.05(4) . .
Fe2 W1 Fe3 S2 136.32(5) . .
Fe2 W1 Fe3 S3 -65.28(6) . .
Fe2 W1 S1 Fe1 -73.77(5) . .
Fe2 W1 S2 Fe1 36.44(4) . .
Fe2 W1 S2 Fe3 -35.40(4) . .
Fe2 W1 S3 Fe3 72.40(5) . .
Fe2 W1 N2 N1 178.7(3) . .
Fe2 W1 N2 C4 -3.8(5) . .
Fe2 W1 N4 N3 138.0(3) . .
Fe2 W1 N4 C9 -39.3(6) . .
Fe2 W1 N6 N5 -136.4(3) . .
Fe2 W1 N6 C15 45.4(6) . .
Fe2 Se1 Fe1 W1 34.13(3) . .
Fe2 Se1 Fe1 Fe3 70.88(4) . .
Fe2 Se1 Fe1 S1 -25.76(5) . .
Fe2 Se1 Fe1 S2 94.76(6) . .
Fe2 Se1 Fe1 P1 -144.76(6) . .
Fe2 Se1 Fe3 W1 -36.43(4) . .
Fe2 Se1 Fe3 Se1 144.82(5) . 5_656
Fe2 Se1 Fe3 Fe1 -72.61(4) . .
Fe2 Se1 Fe3 S2 -96.07(6) . .
Fe2 Se1 Fe3 S3 23.16(5) . .
Fe2 Fe1 Fe3 W1 -72.02(3) . .
Fe2 Fe1 Fe3 Se1 139.66(8) . 5_656
Fe2 Fe1 Fe3 Se1 69.00(4) . .
Fe2 Fe1 Fe3 S2 -137.79(6) . .
Fe2 Fe1 Fe3 S3 -35.09(5) . .
Fe2 Fe1 S1 W1 77.14(4) . .
Fe2 Fe1 S2 W1 -39.93(4) . .
Fe2 Fe1 S2 Fe3 36.99(5) . .
Fe2 Fe1 P1 C21 136.0(3) . .
Fe2 Fe1 P1 C23 -100.9(3) . .
Fe2 Fe1 P1 C25 13.8(3) . .
Fe2 Fe3 S2 W1 39.27(4) . .
Fe2 Fe3 S2 Fe1 -37.48(5) . .
Fe2 Fe3 S3 W1 -77.45(4) . .
Fe2 P2 C31A C32A -69.2(15) . .
Fe2 P2 C31B C32B -52.2(15) . .
Fe2 P2 C33 C34 -60.9(7) . .
Fe2 P2 C35A C36A -128.6(11) . .
Fe2 P2 C35B C36B -116.4(13) . .
Fe3 W1 Fe1 Se1 35.85(3) . .
Fe3 W1 Fe1 Fe2 68.75(3) . .
Fe3 W1 Fe1 S1 133.88(6) . .
Fe3 W1 Fe1 S2 -66.64(5) . .
Fe3 W1 Fe1 P1 -147.64(19) . .
Fe3 W1 Fe2 Se1 -35.69(3) . .
Fe3 W1 Fe2 Fe1 -68.43(3) . .
Fe3 W1 Fe2 S1 -134.12(5) . .
Fe3 W1 Fe2 S3 66.91(5) . .
Fe3 W1 Fe2 P2 158.40(17) . .
Fe3 W1 S1 Fe1 -36.92(4) . .
Fe3 W1 S1 Fe2 36.85(4) . .
Fe3 W1 S2 Fe1 71.84(5) . .
Fe3 W1 S3 Fe2 -72.40(5) . .
Fe3 W1 N2 N1 133.3(3) . .
Fe3 W1 N2 C4 -49.3(6) . .
Fe3 W1 N4 N3 -130.9(3) . .
Fe3 W1 N4 C9 51.8(6) . .
Fe3 W1 N6 N5 176.2(4) . .
Fe3 W1 N6 C15 -2.1(6) . .
Fe3 Se1 Fe1 W1 -36.74(3) . .
Fe3 Se1 Fe1 W1 -82.80(5) 5_656 .
Fe3 Se1 Fe1 Fe2 -70.88(4) . .
Fe3 Se1 Fe1 Fe2 -116.94(5) 5_656 .
Fe3 Se1 Fe1 Fe3 -46.06(5) 5_656 .
Fe3 Se1 Fe1 S1 -96.64(5) . .
Fe3 Se1 Fe1 S1 -142.70(5) 5_656 .
Fe3 Se1 Fe1 S2 -22.18(7) 5_656 .
Fe3 Se1 Fe1 S2 23.88(5) . .
Fe3 Se1 Fe1 P1 98.30(6) 5_656 .
Fe3 Se1 Fe1 P1 144.36(6) . .
Fe3 Se1 Fe2 W1 80.69(6) 5_656 .
Fe3 Se1 Fe2 W1 36.48(3) . .
Fe3 Se1 Fe2 Fe1 70.15(4) . .
Fe3 Se1 Fe2 Fe1 114.36(5) 5_656 .
Fe3 Se1 Fe2 Fe3 44.21(6) 5_656 .
Fe3 Se1 Fe2 S1 95.94(6) . .
Fe3 Se1 Fe2 S1 140.15(6) 5_656 .
Fe3 Se1 Fe2 S3 20.34(8) 5_656 .
Fe3 Se1 Fe2 S3 -23.87(5) . .
Fe3 Se1 Fe2 P2 -148.83(6) . .
Fe3 Se1 Fe2 P2 -104.62(7) 5_656 .
Fe3 Se1 Fe3 W1 178.74(5) 5_656 .
Fe3 Se1 Fe3 Se1 0.0 5_656 5_656
Fe3 Se1 Fe3 Fe1 142.56(5) 5_656 .
Fe3 Se1 Fe3 Fe2 -144.82(5) 5_656 .
Fe3 Se1 Fe3 S2 119.11(6) 5_656 .
Fe3 Se1 Fe3 S3 -121.66(6) 5_656 .
Fe3 Fe1 Fe2 W1 72.53(3) . .
Fe3 Fe1 Fe2 Se1 -71.19(4) . .
Fe3 Fe1 Fe2 S1 138.99(6) . .
Fe3 Fe1 Fe2 S3 35.60(5) . .
Fe3 Fe1 Fe2 P2 -129.50(9) . .
Fe3 Fe1 S1 W1 41.24(5) . .
Fe3 Fe1 S1 Fe2 -35.90(5) . .
Fe3 Fe1 S2 W1 -76.92(4) . .
Fe3 Fe1 P1 C21 -139.0(3) . .
Fe3 Fe1 P1 C23 -15.8(3) . .
Fe3 Fe1 P1 C25 98.8(3) . .
Fe3 Fe2 S1 W1 -40.70(4) . .
Fe3 Fe2 S1 Fe1 35.53(5) . .
Fe3 Fe2 S3 W1 76.29(5) . .
Fe3 Fe2 P2 C31A -120.0(7) . .
Fe3 Fe2 P2 C31B -136.7(8) . .
Fe3 Fe2 P2 C33 111.4(3) . .
Fe3 Fe2 P2 C35A -0.7(6) . .
Fe3 Fe2 P2 C35B -16.1(5) . .
S1 W1 Fe1 Se1 -98.04(6) . .
S1 W1 Fe1 Fe2 -65.13(5) . .
S1 W1 Fe1 Fe3 -133.88(6) . .
S1 W1 Fe1 S2 159.48(7) . .
S1 W1 Fe1 P1 78.48(19) . .
S1 W1 Fe2 Se1 98.43(6) . .
S1 W1 Fe2 Fe1 65.69(5) . .
S1 W1 Fe2 Fe3 134.12(5) . .
S1 W1 Fe2 S3 -158.98(7) . .
S1 W1 Fe2 P2 -67.48(16) . .
S1 W1 Fe3 Se1 177.94(8) . 5_656
S1 W1 Fe3 Se1 0.19(5) . .
S1 W1 Fe3 Fe1 35.19(5) . .
S1 W1 Fe3 Fe2 -34.85(4) . .
S1 W1 Fe3 S2 101.46(6) . .
S1 W1 Fe3 S3 -100.13(6) . .
S1 W1 S2 Fe1 -16.61(6) . .
S1 W1 S2 Fe3 -88.45(5) . .
S1 W1 S3 Fe2 16.86(5) . .
S1 W1 S3 Fe3 89.27(5) . .
S1 W1 N2 N1 -130.3(4) . .
S1 W1 N2 C4 47.1(5) . .
S1 W1 N4 N3 133.6(4) . .
S1 W1 N4 C9 -43.7(5) . .
S1 W1 N6 N5 -7.7(8) . .
S1 W1 N6 C15 174.0(4) . .
S1 Fe1 Fe2 W1 -66.46(5) . .
S1 Fe1 Fe2 Se1 149.82(6) . .
S1 Fe1 Fe2 Fe3 -138.99(6) . .
S1 Fe1 Fe2 S3 -103.39(6) . .
S1 Fe1 Fe2 P2 91.51(9) . .
S1 Fe1 Fe3 W1 -38.18(5) . .
S1 Fe1 Fe3 Se1 102.84(6) . .
S1 Fe1 Fe3 Se1 173.51(7) . 5_656
S1 Fe1 Fe3 Fe2 33.84(5) . .
S1 Fe1 Fe3 S2 -103.94(7) . .
S1 Fe1 Fe3 S3 -1.25(7) . .
S1 Fe1 S2 W1 17.97(6) . .
S1 Fe1 S2 Fe3 94.90(6) . .
S1 Fe1 P1 C21 68.6(3) . .
S1 Fe1 P1 C23 -168.3(3) . .
S1 Fe1 P1 C25 -53.6(3) . .
S1 Fe2 Fe3 W1 37.73(4) . .
S1 Fe2 Fe3 Se1 -171.50(7) . 5_656
S1 Fe2 Fe3 Se1 -103.14(5) . .
S1 Fe2 Fe3 Fe1 -33.79(5) . .
S1 Fe2 Fe3 S2 1.48(6) . .
S1 Fe2 Fe3 S3 103.67(7) . .
S1 Fe2 S3 W1 -18.28(6) . .
S1 Fe2 S3 Fe3 -94.58(6) . .
S1 Fe2 P2 C31A 32.9(7) . .
S1 Fe2 P2 C31B 16.1(8) . .
S1 Fe2 P2 C33 -95.7(3) . .
S1 Fe2 P2 C35A 152.2(6) . .
S1 Fe2 P2 C35B 136.7(5) . .
S2 W1 Fe1 Se1 102.48(6) . .
S2 W1 Fe1 Fe2 135.39(6) . .
S2 W1 Fe1 Fe3 66.64(5) . .
S2 W1 Fe1 S1 -159.48(7) . .
S2 W1 Fe1 P1 -81.00(19) . .
S2 W1 Fe2 Se1 -1.75(5) . .
S2 W1 Fe2 Fe1 -34.48(4) . .
S2 W1 Fe2 Fe3 33.94(4) . .
S2 W1 Fe2 S1 -100.18(6) . .
S2 W1 Fe2 S3 100.85(6) . .
S2 W1 Fe2 P2 -167.66(16) . .
S2 W1 Fe3 Se1 -101.28(6) . .
S2 W1 Fe3 Se1 76.47(9) . 5_656
S2 W1 Fe3 Fe1 -66.27(5) . .
S2 W1 Fe3 Fe2 -136.32(5) . .
S2 W1 Fe3 S3 158.40(7) . .
S2 W1 S1 Fe1 16.68(6) . .
S2 W1 S1 Fe2 90.45(6) . .
S2 W1 S3 Fe2 -90.04(5) . .
S2 W1 S3 Fe3 -17.64(6) . .
S2 W1 N2 N1 -5.2(7) . .
S2 W1 N2 C4 172.3(4) . .
S2 W1 N4 N3 -123.0(4) . .
S2 W1 N4 C9 59.7(5) . .
S2 W1 N6 N5 124.2(4) . .
S2 W1 N6 C15 -54.1(6) . .
S2 Fe1 Fe2 W1 37.05(5) . .
S2 Fe1 Fe2 Se1 -106.67(5) . .
S2 Fe1 Fe2 Fe3 -35.48(5) . .
S2 Fe1 Fe2 S1 103.51(7) . .
S2 Fe1 Fe2 S3 0.13(7) . .
S2 Fe1 Fe2 P2 -164.98(9) . .
S2 Fe1 Fe3 W1 65.77(4) . .
S2 Fe1 Fe3 Se1 -153.22(5) . .
S2 Fe1 Fe3 Se1 -82.55(8) . 5_656
S2 Fe1 Fe3 Fe2 137.79(6) . .
S2 Fe1 Fe3 S3 102.70(7) . .
S2 Fe1 S1 W1 -17.94(6) . .
S2 Fe1 S1 Fe2 -95.09(7) . .
S2 Fe1 P1 C21 -69.0(3) . .
S2 Fe1 P1 C23 54.2(3) . .
S2 Fe1 P1 C25 168.8(3) . .
S2 Fe3 S3 W1 18.69(6) . .
S2 Fe3 S3 Fe2 96.14(6) . .
S3 W1 Fe1 Se1 1.22(5) . .
S3 W1 Fe1 Fe2 34.13(4) . .
S3 W1 Fe1 Fe3 -34.62(5) . .
S3 W1 Fe1 S1 99.26(6) . .
S3 W1 Fe1 S2 -101.26(6) . .
S3 W1 Fe1 P1 177.73(18) . .
S3 W1 Fe2 Se1 -102.59(6) . .
S3 W1 Fe2 Fe1 -135.33(6) . .
S3 W1 Fe2 Fe3 -66.91(5) . .
S3 W1 Fe2 S1 158.98(7) . .
S3 W1 Fe2 P2 91.49(17) . .
S3 W1 Fe3 Se1 -81.93(9) . 5_656
S3 W1 Fe3 Se1 100.32(6) . .
S3 W1 Fe3 Fe1 135.33(6) . .
S3 W1 Fe3 Fe2 65.28(6) . .
S3 W1 Fe3 S2 -158.40(7) . .
S3 W1 S1 Fe1 -90.63(5) . .
S3 W1 S1 Fe2 -16.86(5) . .
S3 W1 S2 Fe1 89.49(5) . .
S3 W1 S2 Fe3 17.66(5) . .
S3 W1 N2 N1 127.4(4) . .
S3 W1 N2 C4 -55.1(5) . .
S3 W1 N4 N3 11.1(7) . .
S3 W1 N4 C9 -166.2(4) . .
S3 W1 N6 N5 -131.9(4) . .
S3 W1 N6 C15 49.8(6) . .
S3 Fe2 Fe3 W1 -65.94(5) . .
S3 Fe2 Fe3 Se1 153.19(6) . .
S3 Fe2 Fe3 Se1 84.83(8) . 5_656
S3 Fe2 Fe3 Fe1 -137.46(6) . .
S3 Fe2 Fe3 S2 -102.19(7) . .
S3 Fe2 S1 W1 18.31(6) . .
S3 Fe2 S1 Fe1 94.54(6) . .
S3 Fe2 P2 C31A 166.2(7) . .
S3 Fe2 P2 C31B 149.5(8) . .
S3 Fe2 P2 C33 37.6(3) . .
S3 Fe2 P2 C35A -74.5(6) . .
S3 Fe2 P2 C35B -90.0(5) . .
S3 Fe3 S2 W1 -18.72(6) . .
S3 Fe3 S2 Fe1 -95.48(6) . .
P1 Fe1 Fe2 W1 -165.31(8) . .
P1 Fe1 Fe2 Se1 50.97(7) . .
P1 Fe1 Fe2 Fe3 122.16(8) . .
P1 Fe1 Fe2 S1 -98.85(8) . .
P1 Fe1 Fe2 S3 157.76(8) . .
P1 Fe1 Fe2 P2 -7.34(12) . .
P1 Fe1 Fe3 W1 166.65(9) . .
P1 Fe1 Fe3 Se1 -52.33(8) . .
P1 Fe1 Fe3 Se1 18.34(13) . 5_656
P1 Fe1 Fe3 Fe2 -121.33(9) . .
P1 Fe1 Fe3 S2 100.89(9) . .
P1 Fe1 Fe3 S3 -156.42(9) . .
P1 Fe1 S1 W1 -159.31(7) . .
P1 Fe1 S1 Fe2 123.55(7) . .
P1 Fe1 S2 W1 158.95(6) . .
P1 Fe1 S2 Fe3 -124.13(7) . .
P2 Fe2 Fe3 W1 -167.81(9) . .
P2 Fe2 Fe3 Se1 51.32(9) . .
P2 Fe2 Fe3 Se1 -17.05(13) . 5_656
P2 Fe2 Fe3 Fe1 120.67(10) . .
P2 Fe2 Fe3 S2 155.94(9) . .
P2 Fe2 Fe3 S3 -101.87(10) . .
P2 Fe2 S1 W1 157.47(6) . .
P2 Fe2 S1 Fe1 -126.30(7) . .
P2 Fe2 S3 W1 -153.45(7) . .
P2 Fe2 S3 Fe3 130.26(8) . .
N1 N2 C4 C3 0.0(6) . .
N1 N2 C4 C5 178.5(5) . .
N1 C2 C3 C4 0.1(7) . .
N2 W1 Fe1 Se1 -94.73(18) . .
N2 W1 Fe1 Fe2 -61.82(18) . .
N2 W1 Fe1 Fe3 -130.57(18) . .
N2 W1 Fe1 S1 3.31(19) . .
N2 W1 Fe1 S2 162.79(18) . .
N2 W1 Fe1 P1 81.8(3) . .
N2 W1 Fe2 Se1 177.08(11) . .
N2 W1 Fe2 Fe1 144.34(11) . .
N2 W1 Fe2 Fe3 -147.23(11) . .
N2 W1 Fe2 S1 78.65(12) . .
N2 W1 Fe2 S3 -80.33(12) . .
N2 W1 Fe2 P2 11.2(2) . .
N2 W1 Fe3 Se1 93.06(19) . .
N2 W1 Fe3 Se1 -89.2(2) . 5_656
N2 W1 Fe3 Fe1 128.06(19) . .
N2 W1 Fe3 Fe2 58.02(19) . .
N2 W1 Fe3 S2 -165.67(19) . .
N2 W1 Fe3 S3 -7.26(19) . .
N2 W1 S1 Fe1 -177.83(12) . .
N2 W1 S1 Fe2 -104.07(12) . .
N2 W1 S2 Fe1 -139.7(4) . .
N2 W1 S2 Fe3 148.5(4) . .
N2 W1 S3 Fe2 103.02(12) . .
N2 W1 S3 Fe3 175.43(12) . .
N2 W1 N4 N3 46.2(4) . .
N2 W1 N4 C9 -131.1(5) . .
N2 W1 N6 N5 -43.4(4) . .
N2 W1 N6 C15 138.3(6) . .
N2 N1 C2 C1 178.7(5) . .
N2 N1 C2 C3 -0.1(6) . .
N2 N1 B1 N3 58.8(6) . .
N2 N1 B1 N5 -61.6(6) . .
N3 N4 C9 C8 -0.8(6) . .
N3 N4 C9 C10 176.8(5) . .
N3 C7 C8 C9 -0.5(7) . .
N4 W1 Fe1 Se1 -177.16(11) . .
N4 W1 Fe1 Fe2 -144.25(11) . .
N4 W1 Fe1 Fe3 146.99(11) . .
N4 W1 Fe1 S1 -79.13(12) . .
N4 W1 Fe1 S2 80.36(12) . .
N4 W1 Fe1 P1 -0.6(2) . .
N4 W1 Fe2 Se1 92.91(17) . .
N4 W1 Fe2 Fe1 60.17(17) . .
N4 W1 Fe2 Fe3 128.60(17) . .
N4 W1 Fe2 S1 -5.52(17) . .
N4 W1 Fe2 S3 -164.50(17) . .
N4 W1 Fe2 P2 -73.0(2) . .
N4 W1 Fe3 Se1 86.36(19) . 5_656
N4 W1 Fe3 Se1 -91.39(18) . .
N4 W1 Fe3 Fe1 -56.38(17) . .
N4 W1 Fe3 Fe2 -126.43(17) . .
N4 W1 Fe3 S2 9.89(18) . .
N4 W1 Fe3 S3 168.29(18) . .
N4 W1 S1 Fe1 102.54(12) . .
N4 W1 S1 Fe2 176.31(11) . .
N4 W1 S2 Fe1 -101.76(12) . .
N4 W1 S2 Fe3 -173.60(11) . .
N4 W1 S3 Fe2 137.5(4) . .
N4 W1 S3 Fe3 -150.1(4) . .
N4 W1 N2 N1 -43.8(4) . .
N4 W1 N2 C4 133.7(5) . .
N4 W1 N6 N5 37.0(4) . .
N4 W1 N6 C15 -141.3(6) . .
N4 N3 C7 C6 -176.1(5) . .
N4 N3 C7 C8 0.0(6) . .
N4 N3 B1 N1 -56.0(6) . .
N4 N3 B1 N5 63.6(6) . .
N5 N6 C15 C14 0.1(7) . .
N5 N6 C15 C16 -179.7(6) . .
N5 C13 C14 C15 -0.6(7) . .
N6 W1 Fe1 Se1 95.15(19) . .
N6 W1 Fe1 Fe2 128.06(19) . .
N6 W1 Fe1 Fe3 59.30(19) . .
N6 W1 Fe1 S1 -166.81(19) . .
N6 W1 Fe1 S2 -7.33(19) . .
N6 W1 Fe1 P1 -88.3(3) . .
N6 W1 Fe2 Se1 -97.01(18) . .
N6 W1 Fe2 Fe1 -129.74(18) . .
N6 W1 Fe2 Fe3 -61.32(18) . .
N6 W1 Fe2 S1 164.56(18) . .
N6 W1 Fe2 S3 5.59(18) . .
N6 W1 Fe2 P2 97.1(2) . .
N6 W1 Fe3 Se1 -3.11(15) . 5_656
N6 W1 Fe3 Se1 179.14(13) . .
N6 W1 Fe3 Fe1 -145.86(13) . .
N6 W1 Fe3 Fe2 144.10(13) . .
N6 W1 Fe3 S2 -79.59(13) . .
N6 W1 Fe3 S3 78.82(13) . .
N6 W1 S1 Fe1 146.9(5) . .
N6 W1 S1 Fe2 -139.3(5) . .
N6 W1 S2 Fe1 175.27(12) . .
N6 W1 S2 Fe3 103.44(12) . .
N6 W1 S3 Fe2 -176.31(12) . .
N6 W1 S3 Fe3 -103.90(12) . .
N6 W1 N2 N1 40.6(4) . .
N6 W1 N2 C4 -142.0(5) . .
N6 W1 N4 N3 -35.5(4) . .
N6 W1 N4 C9 147.2(5) . .
N6 N5 C13 C12 178.7(5) . .
N6 N5 C13 C14 0.6(7) . .
N6 N5 B1 N1 58.1(6) . .
N6 N5 B1 N3 -61.5(6) . .
C1 C2 C3 C4 -178.6(6) . .
C2 N1 N2 W1 178.2(3) . .
C2 N1 N2 C4 0.1(6) . .
C2 N1 B1 N3 -116.9(6) . .
C2 N1 B1 N5 122.7(6) . .
C2 C3 C4 N2 -0.1(7) . .
C2 C3 C4 C5 -178.5(6) . .
C6 C7 C8 C9 175.3(6) . .
C7 N3 N4 W1 -177.5(3) . .
C7 N3 N4 C9 0.5(6) . .
C7 N3 B1 N1 114.2(6) . .
C7 N3 B1 N5 -126.2(6) . .
C7 C8 C9 N4 0.8(7) . .
C7 C8 C9 C10 -176.8(5) . .
C12 C13 C14 C15 -178.5(6) . .
C13 N5 N6 W1 -179.1(4) . .
C13 N5 N6 C15 -0.4(6) . .
C13 N5 B1 N1 -119.4(6) . .
C13 N5 B1 N3 120.9(6) . .
C13 C14 C15 N6 0.3(7) . .
C13 C14 C15 C16 -179.9(6) . .
C21 P1 C23 C24 66.2(7) . .
C21 P1 C25 C26 -69.1(6) . .
C23 P1 C21 C22 48.5(8) . .
C23 P1 C25 C26 -176.9(6) . .
C25 P1 C21 C22 -56.8(8) . .
C25 P1 C23 C24 173.6(6) . .
C31A P2 C31B C32B -128(4) . .
C31A P2 C33 C34 169.9(7) . .
C31A P2 C35A C36A -6.0(16) . .
C31A P2 C35B C36B -2.6(16) . .
C31B P2 C31A C32A 42(2) . .
C31B P2 C33 C34 176.4(7) . .
C31B P2 C35A C36A 8.9(17) . .
C31B P2 C35B C36B 9.2(17) . .
C33 P2 C31A C32A 65.7(15) . .
C33 P2 C31B C32B 74.9(14) . .
C33 P2 C35A C36A 104.1(13) . .
C33 P2 C35B C36B 109.4(14) . .
C35A P2 C31A C32A 163.2(14) . .
C35A P2 C31B C32B 169.0(13) . .
C35A P2 C33 C34 64.3(7) . .
C35A P2 C35B C36B 119(3) . .
C35B P2 C31A C32A 177.6(15) . .
C35B P2 C31B C32B -174.3(13) . .
C35B P2 C33 C34 67.1(8) . .
C35B P2 C35A C36A -66(2) . .
B1 N1 N2 W1 1.8(6) . .
B1 N1 N2 C4 -176.3(5) . .
B1 N1 C2 C1 -5.2(9) . .
B1 N1 C2 C3 176.0(5) . .
B1 N3 N4 W1 -5.7(6) . .
B1 N3 N4 C9 172.3(5) . .
B1 N3 C7 C6 12.8(9) . .
B1 N3 C7 C8 -171.1(5) . .
B1 N5 N6 W1 2.9(6) . .
B1 N5 N6 C15 -178.4(5) . .
B1 N5 C13 C12 -3.6(9) . .
B1 N5 C13 C14 178.4(5) . .
